data_1548114
loop_
_publ_author_name
'Dakovi\'c, Marijana'
'Soldin, \<Zeljka'
'Kukovec, Boris-Marko'
'Kodrin, Ivan'
'Aaker\"oy, Christer B.'
'Baus, Nea'
'Rinkovec, Tamara'

_publ_section_title
;
 Building inorganic supramolecular architectures using principles adopted
 from the organic solid state
;
_journal_issue 1
_journal_name_full IUCrJ
_journal_page_first
;
;
_journal_paper_doi 10.1107/S2052252517015494
_journal_volume 5
_journal_year 2018
_chemical_formula_sum 'C8 H8 Cd I2 N4 O2'
_chemical_formula_weight 558.38
_space_group_crystal_system monoclinic
_space_group_IT_number 14
_space_group_name_Hall '-P 2ybc'
_space_group_name_H-M_alt 'P 1 21/c 1'
_symmetry_space_group_name_Hall '-P 2ybc'
_symmetry_space_group_name_H-M 'P 1 21/c 1'
_atom_sites_solution_hydrogens mixed
_audit_creation_method SHELXL-2014/7
_cell_angle_alpha 90
_cell_angle_beta 92.551(4)
_cell_angle_gamma 90
_cell_formula_units_Z 2
_cell_length_a 4.1497(2)
_cell_length_b 7.8783(4)
_cell_length_c 21.0091(14)
_cell_measurement_reflns_used 1305
_cell_measurement_temperature 296(2)
_cell_measurement_theta_max 32.3520
_cell_measurement_theta_min 4.9760
_cell_volume 686.16(7)
_computing_structure_refinement 'SHELXL-2014/7 (Sheldrick, 2014)'
_diffrn_ambient_temperature 296(2)
_diffrn_measured_fraction_theta_full 0.994
_diffrn_measured_fraction_theta_max 0.994
_diffrn_measurement_device_type 'Oxford Diffraction Xcalibur2 diffractometer with Sapphire 3 CCD detector'
_diffrn_measurement_method \w-scan
_diffrn_radiation_type MoK\a
_diffrn_radiation_wavelength 0.71073
_diffrn_reflns_av_R_equivalents 0.0167
_diffrn_reflns_av_unetI/netI 0.0251
_diffrn_reflns_Laue_measured_fraction_full 0.994
_diffrn_reflns_Laue_measured_fraction_max 0.994
_diffrn_reflns_limit_h_max 4
_diffrn_reflns_limit_h_min -4
_diffrn_reflns_limit_k_max 9
_diffrn_reflns_limit_k_min -5
_diffrn_reflns_limit_l_max 24
_diffrn_reflns_limit_l_min -24
_diffrn_reflns_number 2305
_diffrn_reflns_point_group_measured_fraction_full 0.994
_diffrn_reflns_point_group_measured_fraction_max 0.994
_diffrn_reflns_theta_full 24.990
_diffrn_reflns_theta_max 24.990
_diffrn_reflns_theta_min 4.667
_exptl_absorpt_coefficient_mu 6.086
_exptl_absorpt_correction_T_max 1.00000
_exptl_absorpt_correction_T_min 0.45608
_exptl_absorpt_correction_type multi-scan
_exptl_absorpt_process_details
;
CrysAlisPro, Agilent Technologies,
Version 1.171.37.33 (release 27-03-2014 CrysAlis171 .NET)
(compiled Mar 27 2014,17:12:48)
Empirical absorption correction using spherical harmonics,
 implemented in SCALE3 ABSPACK scaling algorithm.
;
_exptl_crystal_colour colourless
_exptl_crystal_density_diffrn 2.703
_exptl_crystal_description prism
_exptl_crystal_F_000 508
_exptl_crystal_size_max 0.60
_exptl_crystal_size_mid 0.18
_exptl_crystal_size_min 0.14
_refine_diff_density_max 0.734
_refine_diff_density_min -0.618
_refine_diff_density_rms 0.116
_refine_ls_extinction_method none
_refine_ls_goodness_of_fit_ref 1.187
_refine_ls_hydrogen_treatment mixed
_refine_ls_matrix_type full
_refine_ls_number_parameters 82
_refine_ls_number_reflns 1198
_refine_ls_number_restraints 1
_refine_ls_restrained_S_all 1.187
_refine_ls_R_factor_all 0.0275
_refine_ls_R_factor_gt 0.0254
_refine_ls_shift/su_max 0.001
_refine_ls_shift/su_mean 0.000
_refine_ls_structure_factor_coef Fsqd
_refine_ls_weighting_details 'w=1/[\s^2^(Fo^2^)+(0.0253P)^2^+0.2802P] where P=(Fo^2^+2Fc^2^)/3'
_refine_ls_weighting_scheme calc
_refine_ls_wR_factor_gt 0.0574
_refine_ls_wR_factor_ref 0.0584
_reflns_Friedel_coverage 0.000
_reflns_number_gt 1121
_reflns_number_total 1198
_reflns_threshold_expression 'I > 2\s(I)'
_cod_data_source_file lq5009.cif
_cod_data_source_block 3
_cod_database_code 1548114
_shelx_shelxl_version_number 2014/7
_shelx_space_group_comment
;
The symmetry employed for this shelxl refinement is uniquely defined
by the following loop, which should always be used as a source of
symmetry information in preference to the above space-group names.
They are only intended as comments.
;

loop_
_space_group_symop_operation_xyz
'x, y, z'
'-x, y+1/2, -z+1/2'
'-x, -y, -z'
'x, -y-1/2, z-1/2'

loop_
_atom_site_label
_atom_site_type_symbol
_atom_site_fract_x
_atom_site_fract_y
_atom_site_fract_z
_atom_site_U_iso_or_equiv
_atom_site_adp_type
_atom_site_occupancy
_atom_site_site_symmetry_order
_atom_site_calc_flag
_atom_site_refinement_flags_posn
_atom_site_refinement_flags_adp
_atom_site_refinement_flags_occupancy
Cd1 Cd 0.5000 0.5000 0.5000 0.03114(16) Uani 1 2 d S . P
I1 I 0.96775(7) 0.72664(4) 0.44973(2) 0.03398(13) Uani 1 1 d . . .
N1 N 0.4475(9) 0.3285(5) 0.39959(19) 0.0343(9) Uani 1 1 d . . .
N2 N 0.2509(10) 0.1105(5) 0.3044(2) 0.0373(10) Uani 1 1 d D . .
H21 H 0.169(12) 0.036(5) 0.279(2) 0.045 Uiso 1 1 d D U .
O1 O -0.0187(14) 0.3245(6) 0.2531(2) 0.0752(14) Uani 1 1 d . . .
C1 C 0.2800(13) 0.3818(7) 0.3498(2) 0.0425(13) Uani 1 1 d . . .
H1 H 0.2340 0.4972 0.3473 0.051 Uiso 1 1 calc R U .
C2 C 0.1611(14) 0.2766(7) 0.2985(3) 0.0432(13) Uani 1 1 d . . .
C3 C 0.4341(12) 0.0539(7) 0.3543(2) 0.0387(12) Uani 1 1 d . . .
H3 H 0.4949 -0.0597 0.3562 0.046 Uiso 1 1 calc R U .
C4 C 0.5300(12) 0.1604(7) 0.4013(3) 0.0407(12) Uani 1 1 d . . .
H4 H 0.6550 0.1190 0.4357 0.049 Uiso 1 1 calc R U .

loop_
_atom_site_aniso_label
_atom_site_aniso_U_11
_atom_site_aniso_U_22
_atom_site_aniso_U_33
_atom_site_aniso_U_23
_atom_site_aniso_U_13
_atom_site_aniso_U_12
Cd1 0.0236(2) 0.0301(3) 0.0394(3) -0.0013(2) -0.00162(19) -0.00162(19)
I1 0.02509(19) 0.0291(2) 0.0474(2) 0.00707(16) -0.00204(14) 0.00114(12)
N1 0.037(2) 0.029(2) 0.037(2) -0.002(2) -0.0026(18) 0.0010(19)
N2 0.050(2) 0.023(2) 0.038(2) -0.004(2) -0.009(2) 0.0011(19)
O1 0.122(4) 0.047(3) 0.052(2) 0.001(2) -0.041(3) 0.021(3)
C1 0.063(3) 0.024(3) 0.040(3) 0.002(3) -0.003(3) 0.004(2)
C2 0.058(3) 0.032(3) 0.039(3) 0.000(3) -0.008(3) 0.006(3)
C3 0.050(3) 0.023(3) 0.043(3) 0.009(3) -0.008(2) 0.006(2)
C4 0.046(3) 0.031(3) 0.044(3) -0.002(3) -0.014(2) 0.004(2)

loop_
_atom_type_symbol
_atom_type_description
_atom_type_scat_dispersion_real
_atom_type_scat_dispersion_imag
_atom_type_scat_source
C C 0.0033 0.0016 'International Tables Vol C Tables 4.2.6.8 and 6.1.1.4'
H H 0.0000 0.0000 'International Tables Vol C Tables 4.2.6.8 and 6.1.1.4'
N N 0.0061 0.0033 'International Tables Vol C Tables 4.2.6.8 and 6.1.1.4'
O O 0.0106 0.0060 'International Tables Vol C Tables 4.2.6.8 and 6.1.1.4'
Cd Cd -0.8075 1.2024 'International Tables Vol C Tables 4.2.6.8 and 6.1.1.4'
I I -0.4742 1.8119 'International Tables Vol C Tables 4.2.6.8 and 6.1.1.4'

loop_
_geom_angle_atom_site_label_1
_geom_angle_atom_site_label_2
_geom_angle_atom_site_label_3
_geom_angle
_geom_angle_site_symmetry_1
_geom_angle_site_symmetry_3
N1 Cd1 N1 180.0 3_666 .
N1 Cd1 I1 86.54(9) 3_666 .
N1 Cd1 I1 93.46(9) . .
N1 Cd1 I1 93.46(9) 3_666 3_666
N1 Cd1 I1 86.54(9) . 3_666
I1 Cd1 I1 180.0 . 3_666
N1 Cd1 I1 90.61(9) 3_666 1_455
N1 Cd1 I1 89.39(9) . 1_455
I1 Cd1 I1 89.975(9) . 1_455
I1 Cd1 I1 90.025(10) 3_666 1_455
N1 Cd1 I1 89.39(9) 3_666 3_766
N1 Cd1 I1 90.61(9) . 3_766
I1 Cd1 I1 90.025(10) . 3_766
I1 Cd1 I1 89.975(9) 3_666 3_766
I1 Cd1 I1 180.000(12) 1_455 3_766
Cd1 I1 Cd1 89.975(9) . 1_655
C1 N1 C4 117.2(4) . .
C1 N1 Cd1 121.8(3) . .
C4 N1 Cd1 119.2(3) . .
C3 N2 C2 122.2(5) . .
C3 N2 H21 117(4) . .
C2 N2 H21 120(4) . .
N1 C1 C2 125.0(5) . .
N1 C1 H1 117.5 . .
C2 C1 H1 117.5 . .
O1 C2 N2 120.9(5) . .
O1 C2 C1 125.2(5) . .
N2 C2 C1 113.8(5) . .
N2 C3 C4 120.3(5) . .
N2 C3 H3 119.8 . .
C4 C3 H3 119.8 . .
C3 C4 N1 121.4(5) . .
C3 C4 H4 119.3 . .
N1 C4 H4 119.3 . .

loop_
_geom_bond_atom_site_label_1
_geom_bond_atom_site_label_2
_geom_bond_distance
_geom_bond_site_symmetry_2
Cd1 N1 2.506(4) 3_666
Cd1 N1 2.506(4) .
Cd1 I1 2.8729(3) .
Cd1 I1 2.8729(3) 3_666
Cd1 I1 2.9957(3) 1_455
Cd1 I1 2.9957(3) 3_766
I1 Cd1 2.9957(3) 1_655
N1 C1 1.300(6) .
N1 C4 1.368(7) .
N2 C3 1.342(6) .
N2 C2 1.364(7) .
N2 H21 0.86(2) .
O1 C2 1.243(7) .
C1 C2 1.430(7) .
C1 H1 0.9300 .
C3 C4 1.342(7) .
C3 H3 0.9300 .
C4 H4 0.9300 .

loop_
_geom_hbond_atom_site_label_D
_geom_hbond_atom_site_label_H
_geom_hbond_atom_site_label_A
_geom_hbond_distance_DH
_geom_hbond_distance_HA
_geom_hbond_distance_DA
_geom_hbond_angle_DHA
_geom_hbond_site_symmetry_A
N2 H21 O1 0.86(2) 1.89(3) 2.714(6) 161(5) 2_545
C1 H1 I1 0.93 3.05 3.703(5) 128.2 1_455
C4 H4 I1 0.93 3.06 3.789(5) 136.0 3_766

loop_
_geom_torsion_atom_site_label_1
_geom_torsion_atom_site_label_2
_geom_torsion_atom_site_label_3
_geom_torsion_atom_site_label_4
_geom_torsion
C4 N1 C1 C2 3.6(8)
Cd1 N1 C1 C2 -161.1(4)
C3 N2 C2 O1 -177.2(6)
C3 N2 C2 C1 0.0(8)
N1 C1 C2 O1 174.4(6)
N1 C1 C2 N2 -2.7(8)
C2 N2 C3 C4 1.5(8)
N2 C3 C4 N1 -0.6(8)
C1 N1 C4 C3 -1.8(8)
Cd1 N1 C4 C3 163.3(4)
